data_7713931
loop_
_publ_author_name
'Armenis, Alexandros'
'Alexandropoulos, Dimitris'
'Worrell, Anne'
'Cunha-Silva, Luis'
'Dunbar, Kim R.'
'Stamatatos, Theocharis'

_publ_section_title
;
 Peripheral site modification in a family of dinuclear
 [Dy2(hynad)2-6(NO3)0-6(sol)0-2]0/2- single-molecule magnets bearing a
 {Dy2(\m-OR)2}4+ diamond-shaped core and exhibiting dissimilar magnetic
 dynamics
;
_journal_name_full 'Dalton Transactions'
_journal_paper_doi 10.1039/D3DT02596A
_journal_year 2023
_chemical_formula_moiety 'C24 H12 Dy2 N8 O24, 2(C2 H3 N), 2(C4 H12 N)'
_chemical_formula_sum 'C36 H42 Dy2 N12 O24'
_chemical_formula_weight 1351.81
_space_group_crystal_system triclinic
_space_group_IT_number 2
_space_group_name_Hall '-P 1'
_space_group_name_H-M_alt 'P -1'
_atom_sites_solution_hydrogens geom
_audit_creation_date 2018-07-11
_audit_creation_method
;
Olex2 1.2
(compiled 2018.05.29 svn.r3508 for OlexSys, GUI svn.r5506)
;
_audit_update_record
;
2023-06-30 deposited with the CCDC.	2023-09-12 downloaded from the CCDC.
;
_cell_angle_alpha 115.252(3)
_cell_angle_beta 109.857(3)
_cell_angle_gamma 96.441(2)
_cell_formula_units_Z 1
_cell_length_a 10.9643(3)
_cell_length_b 11.4838(3)
_cell_length_c 11.7527(5)
_cell_measurement_reflns_used 7372
_cell_measurement_temperature 293.0(1)
_cell_measurement_theta_max 76.4880
_cell_measurement_theta_min 4.4380
_cell_volume 1199.95(9)
_computing_cell_refinement 'CrysAlisPro 1.171.39.30d (Rigaku OD, 2017)'
_computing_data_collection 'CrysAlisPro 1.171.39.30d (Rigaku OD, 2017)'
_computing_data_reduction 'CrysAlisPro 1.171.39.30d (Rigaku OD, 2017)'
_computing_molecular_graphics 'Olex2 (Dolomanov et al., 2009)'
_computing_publication_material 'Olex2 (Dolomanov et al., 2009)'
_computing_structure_refinement 'ShelXL (Sheldrick, 2015)'
_diffrn_ambient_environment N~2~
_diffrn_ambient_temperature 293.0(1)
_diffrn_detector 'CCD plate'
_diffrn_detector_type HyPix
_diffrn_measured_fraction_theta_full 0.975
_diffrn_measured_fraction_theta_max 0.988
_diffrn_measurement_details
;
List of Runs (angles in degrees, time in seconds):

  # Type    Start    End  Width  t~exp~   \w     \q     \k     \f   Frames
#--------------------------------------------------------------------------
  1  \w    -90.00 -45.00   1.00    0.10    --  -48.45 -49.00 147.00   45
  2  \w     47.00 121.00   1.00    0.10    --   48.45  49.00 -64.00   74
  3  \w     -7.00  58.00   1.00    0.10    --   48.45 -49.00 147.00   65
  4  \w   -159.00 -73.00   1.00    0.20    --  -86.25 -49.00 147.00   86
  5  \w    -48.00 -14.00   1.00    0.20    --  -86.25  49.00 -64.00   34
  6  \w     86.00 118.00   1.00    0.20    --  107.75 -49.00 147.00   32
  7  \w     37.00  63.00   1.00    0.20    --  107.75 -49.00 147.00   26
  8  \w     95.00 177.00   1.00    0.20    --  107.75  49.00 -64.00   82
  9  \w   -120.00 -71.00   1.00    0.10    --  -48.45-125.00  90.00   49
 10  \w    -61.00 -32.00   1.00    0.10    --  -48.45  49.00 -64.00   29
 11  \w   -119.00 -75.00   1.00    0.10    --  -48.45-125.00-150.00   44
 12  \w    -24.00  15.00   1.00    0.10    --  -48.45  49.00 -64.00   39
 13  \w     39.00  96.00   1.00    0.10    --   48.45-125.00-180.00   57
 14  \w    -58.00 -13.00   1.00    0.20    --  -86.25 125.00  30.00   45
 15  \w    -90.00 -63.00   1.00    0.20    --  -86.25 125.00  30.00   27
 16  \w     40.00  95.00   1.00    0.20    --  107.75 -99.00  60.00   55
 17  \w     35.00 125.00   1.00    0.20    --  107.75 -77.00 120.00   90
 18  \w     35.00 116.00   1.00    0.20    --  107.75-125.00  30.00   81
 19  \w     95.00 172.00   1.00    0.20    --  107.75  57.00-150.00   77
 20  \w     93.00 177.00   1.00    0.20    --  107.75  57.00-180.00   84
 21  \w    110.00 178.00   1.00    0.20    --  107.75 125.00  90.00   68
 22  \w     44.00 115.00   1.00    0.20    --  107.75-125.00 -60.00   71
 23  \w     35.00 109.00   1.00    0.20    --  107.75 -99.00 120.00   74
;
_diffrn_measurement_device 'four-circle diffractometer'
_diffrn_measurement_device_type 'XtaLAB Synergy, Dualflex, HyPix'
_diffrn_measurement_method '\w scans'
_diffrn_orient_matrix_type 'CrysAlisPro convention (1999,Acta A55,543-557)'
_diffrn_orient_matrix_UB_11 -0.0978183000
_diffrn_orient_matrix_UB_12 0.0708067000
_diffrn_orient_matrix_UB_13 0.0500285000
_diffrn_orient_matrix_UB_21 0.1053846000
_diffrn_orient_matrix_UB_22 0.0625108000
_diffrn_orient_matrix_UB_23 0.1525524000
_diffrn_orient_matrix_UB_31 0.0623373000
_diffrn_orient_matrix_UB_32 0.1236551000
_diffrn_orient_matrix_UB_33 -0.0052616000
_diffrn_radiation_monochromator mirror
_diffrn_radiation_probe x-ray
_diffrn_radiation_type CuK\a
_diffrn_radiation_wavelength 1.54184
_diffrn_reflns_av_R_equivalents 0.0446
_diffrn_reflns_av_unetI/netI 0.0507
_diffrn_reflns_Laue_measured_fraction_full 0.975
_diffrn_reflns_Laue_measured_fraction_max 0.988
_diffrn_reflns_limit_h_max 13
_diffrn_reflns_limit_h_min -13
_diffrn_reflns_limit_k_max 13
_diffrn_reflns_limit_k_min -10
_diffrn_reflns_limit_l_max 13
_diffrn_reflns_limit_l_min -14
_diffrn_reflns_number 10900
_diffrn_reflns_point_group_measured_fraction_full 0.975
_diffrn_reflns_point_group_measured_fraction_max 0.988
_diffrn_reflns_theta_full 67.684
_diffrn_reflns_theta_max 67.074
_diffrn_reflns_theta_min 4.466
_diffrn_source 'micro-focus sealed X-ray tube'
_diffrn_source_type 'PhotonJet (Cu) X-ray Source'
_exptl_absorpt_coefficient_mu 17.337
_exptl_absorpt_correction_T_max 1.00000
_exptl_absorpt_correction_T_min 0.48768
_exptl_absorpt_correction_type multi-scan
_exptl_absorpt_process_details
;
CrysAlisPro 1.171.39.30d (Rigaku Oxford Diffraction, 2017)
Empirical absorption correction using spherical harmonics,
 implemented in SCALE3 ABSPACK scaling algorithm.
;
_exptl_crystal_colour yellow
_exptl_crystal_colour_primary yellow
_exptl_crystal_density_diffrn 1.871
_exptl_crystal_description block
_exptl_crystal_F_000 666
_exptl_crystal_size_max 0.08
_exptl_crystal_size_mid 0.05
_exptl_crystal_size_min 0.05
_refine_diff_density_max 0.580
_refine_diff_density_min -0.740
_refine_diff_density_rms 0.114
_refine_ls_extinction_method none
_refine_ls_goodness_of_fit_ref 1.077
_refine_ls_hydrogen_treatment constr
_refine_ls_matrix_type full
_refine_ls_number_parameters 339
_refine_ls_number_reflns 4225
_refine_ls_number_restraints 0
_refine_ls_restrained_S_all 1.077
_refine_ls_R_factor_all 0.0369
_refine_ls_R_factor_gt 0.0282
_refine_ls_shift/su_max 0.001
_refine_ls_shift/su_mean 0.000
_refine_ls_structure_factor_coef Fsqd
_refine_ls_weighting_details 'w=1/[\s^2^(Fo^2^)+(0.0268P)^2^+0.8884P] where P=(Fo^2^+2Fc^2^)/3'
_refine_ls_weighting_scheme calc
_refine_ls_wR_factor_gt 0.0651
_refine_ls_wR_factor_ref 0.0696
_reflns_Friedel_coverage 0.000
_reflns_number_gt 3823
_reflns_number_total 4225
_reflns_threshold_expression 'I > 2\s(I)'
_cod_data_source_file d3dt02596a2.cif
_cod_data_source_block aw823c
_cod_original_cell_volume 1199.95(8)
_cod_database_code 7713931
_shelxl_version_number 2013-4
_chemical_oxdiff_formula DyCNO
_shelx_space_group_comment
;
The symmetry employed for this shelxl refinement is uniquely defined
by the following loop, which should always be used as a source of
symmetry information in preference to the above space-group names.
They are only intended as comments.
;
_shelx_estimated_absorpt_t_max 0.478
_shelx_estimated_absorpt_t_min 0.338
_reflns_odcompleteness_completeness 99.21
_reflns_odcompleteness_iscentric 1
_reflns_odcompleteness_theta 66.97
_olex2_refinement_description
;
1. Fixed Uiso
 At 1.2 times of:
  All C(H) groups
 At 1.5 times of:
  All C(H,H,H) groups
2.a Aromatic/amide H refined with riding coordinates:
 C3(H3), C4(H4), C5(H5), C9(H9), C10(H10), C11(H11)
2.b Idealised Me refined as rotating group:
 C14(H14A,H14B,H14C), C15(H15A,H15B,H15C), C16(H16A,H16B,H16C), C17(H17A,H17B,
 H17C), C18(H18A,H18B,H18C)
;
_olex2_submission_special_instructions 'No special instructions were received'
_oxdiff_exptl_absorpt_empirical_details
;
Empirical correction (ABSPACK) includes:
- Absorption correction using spherical harmonics
- Frame scaling
;
_oxdiff_exptl_absorpt_empirical_full_max 1.650
_oxdiff_exptl_absorpt_empirical_full_min 0.727

loop_
_space_group_symop_operation_xyz
'x, y, z'
'-x, -y, -z'

loop_
_atom_site_label
_atom_site_type_symbol
_atom_site_fract_x
_atom_site_fract_y
_atom_site_fract_z
_atom_site_U_iso_or_equiv
_atom_site_adp_type
_atom_site_occupancy
_atom_site_site_symmetry_order
_atom_site_calc_flag
_atom_site_refinement_flags_posn
_atom_site_refinement_flags_adp
_atom_site_refinement_flags_occupancy
_atom_site_disorder_assembly
_atom_site_disorder_group
Dy1 Dy 0.69373(2) 0.57724(2) 0.65936(2) 0.01546(8) Uani 1 1 d . . . . .
O1 O 0.7634(2) 0.7416(3) 0.5961(3) 0.0202(6) Uani 1 1 d . . . . .
O2 O 0.5173(2) 0.5971(2) 0.4912(3) 0.0185(6) Uani 1 1 d . . . . .
O3 O 0.3199(3) 0.6310(2) 0.3248(3) 0.0202(6) Uani 1 1 d . . . . .
O4 O 0.6384(3) 0.7705(3) 0.8017(3) 0.0290(6) Uani 1 1 d . . . . .
O5 O 0.5537(3) 0.5863(3) 0.7924(3) 0.0280(6) Uani 1 1 d . . . . .
O6 O 0.5100(3) 0.7697(4) 0.9077(4) 0.0496(9) Uani 1 1 d . . . . .
O7 O 0.8462(3) 0.6198(3) 0.8906(3) 0.0254(6) Uani 1 1 d . . . . .
O8 O 0.9132(3) 0.7716(3) 0.8474(3) 0.0314(7) Uani 1 1 d . . . . .
O9 O 1.0338(3) 0.7826(3) 1.0441(3) 0.0356(7) Uani 1 1 d . . . . .
O10 O 0.8901(3) 0.5140(3) 0.6320(3) 0.0268(6) Uani 1 1 d . . . . .
O11 O 0.8928(3) 0.3647(3) 0.4411(3) 0.0306(7) Uani 1 1 d . . . . .
O12 O 0.7094(3) 0.4240(3) 0.4387(3) 0.0274(6) Uani 1 1 d . . . . .
N1 N 0.5432(3) 0.6977(3) 0.4634(3) 0.0161(6) Uani 1 1 d . . . . .
N2 N 0.8328(3) 0.4320(3) 0.5006(3) 0.0214(7) Uani 1 1 d . . . . .
N3 N 0.9342(3) 0.7275(3) 0.9314(3) 0.0211(7) Uani 1 1 d . . . . .
N4 N 0.5649(3) 0.7095(4) 0.8357(4) 0.0270(8) Uani 1 1 d . . . . .
C1 C 0.4324(4) 0.7113(4) 0.3747(4) 0.0162(7) Uani 1 1 d . . . . .
C2 C 0.4608(4) 0.8223(4) 0.3474(4) 0.0170(7) Uani 1 1 d . . . . .
C3 C 0.3554(4) 0.8475(4) 0.2646(4) 0.0225(8) Uani 1 1 d . . . . .
H3 H 0.2663 0.7937 0.2256 0.027 Uiso 1 1 calc R . . . .
C4 C 0.3833(4) 0.9540(4) 0.2398(4) 0.0264(9) Uani 1 1 d . . . . .
H4 H 0.3122 0.9698 0.1832 0.032 Uiso 1 1 calc R . . . .
C5 C 0.5136(5) 1.0356(4) 0.2976(4) 0.0262(9) Uani 1 1 d . . . . .
H5 H 0.5300 1.1055 0.2792 0.031 Uiso 1 1 calc R . . . .
C6 C 0.6243(4) 1.0143(4) 0.3855(4) 0.0238(8) Uani 1 1 d . . . . .
C7 C 0.5964(4) 0.9037(4) 0.4076(4) 0.0189(8) Uani 1 1 d . . . . .
C8 C 0.7059(4) 0.8825(4) 0.4958(4) 0.0176(7) Uani 1 1 d . . . . .
C9 C 0.8358(4) 0.9667(4) 0.5591(4) 0.0236(8) Uani 1 1 d . . . . .
H9 H 0.9063 0.9521 0.6177 0.028 Uiso 1 1 calc R . . . .
C10 C 0.8629(4) 1.0748(4) 0.5359(5) 0.0306(10) Uani 1 1 d . . . . .
H10 H 0.9513 1.1317 0.5788 0.037 Uiso 1 1 calc R . . . .
C11 C 0.7592(5) 1.0969(4) 0.4500(5) 0.0301(10) Uani 1 1 d . . . . .
H11 H 0.7786 1.1680 0.4341 0.036 Uiso 1 1 calc R . . . .
C12 C 0.6767(4) 0.7721(4) 0.5234(4) 0.0171(7) Uani 1 1 d . . . . .
N5 N 0.8041(5) 0.8456(5) 1.1888(5) 0.0515(11) Uani 1 1 d . . . . .
C13 C 0.8083(5) 0.9277(5) 1.1602(5) 0.0393(11) Uani 1 1 d . . . . .
C14 C 0.8148(7) 1.0346(6) 1.1250(6) 0.0620(17) Uani 1 1 d . . . . .
H14A H 0.7243 1.0325 1.0742 0.093 Uiso 1 1 calc GR . . . .
H14B H 0.8635 1.0213 1.0685 0.093 Uiso 1 1 calc GR . . . .
H14C H 0.8610 1.1205 1.2089 0.093 Uiso 1 1 calc GR . . . .
N6 N 0.2047(3) 0.4995(3) 0.8500(3) 0.0232(7) Uani 1 1 d . . . . .
C15 C 0.3285(5) 0.5133(5) 0.9658(5) 0.0416(12) Uani 1 1 d . . . . .
H15A H 0.4084 0.5539 0.9635 0.062 Uiso 1 1 calc GR . . . .
H15B H 0.3293 0.4256 0.9548 0.062 Uiso 1 1 calc GR . . . .
H15C H 0.3273 0.5692 1.0535 0.062 Uiso 1 1 calc GR . . . .
C16 C 0.2053(5) 0.4096(5) 0.7134(5) 0.0347(10) Uani 1 1 d . . . . .
H16A H 0.1235 0.3966 0.6387 0.052 Uiso 1 1 calc GR . . . .
H16B H 0.2100 0.3238 0.7060 0.052 Uiso 1 1 calc GR . . . .
H16C H 0.2828 0.4506 0.7079 0.052 Uiso 1 1 calc GR . . . .
C17 C 0.2055(4) 0.6352(4) 0.8641(5) 0.0300(9) Uani 1 1 d . . . . .
H17A H 0.1271 0.6258 0.7882 0.045 Uiso 1 1 calc GR . . . .
H17B H 0.2865 0.6743 0.8624 0.045 Uiso 1 1 calc GR . . . .
H17C H 0.2032 0.6929 0.9508 0.045 Uiso 1 1 calc GR . . . .
C18 C 0.0812(4) 0.4388(5) 0.8555(5) 0.0337(10) Uani 1 1 d . . . . .
H18A H 0.0803 0.4966 0.9428 0.051 Uiso 1 1 calc GR . . . .
H18B H 0.0821 0.3519 0.8468 0.051 Uiso 1 1 calc GR . . . .
H18C H 0.0015 0.4285 0.7804 0.051 Uiso 1 1 calc GR . . . .

loop_
_atom_site_aniso_label
_atom_site_aniso_U_11
_atom_site_aniso_U_22
_atom_site_aniso_U_33
_atom_site_aniso_U_23
_atom_site_aniso_U_13
_atom_site_aniso_U_12
Dy1 0.01249(11) 0.01510(12) 0.01748(12) 0.01138(9) 0.00182(9) 0.00077(8)
O1 0.0152(12) 0.0208(13) 0.0229(14) 0.0154(12) 0.0021(11) 0.0006(11)
O2 0.0166(13) 0.0139(13) 0.0239(14) 0.0154(11) 0.0015(11) -0.0016(10)
O3 0.0185(13) 0.0156(13) 0.0241(14) 0.0129(12) 0.0036(11) 0.0021(11)
O4 0.0324(16) 0.0250(15) 0.0342(17) 0.0179(13) 0.0155(14) 0.0078(13)
O5 0.0267(15) 0.0285(16) 0.0299(16) 0.0163(13) 0.0126(13) 0.0036(12)
O6 0.0334(18) 0.051(2) 0.046(2) 0.0067(18) 0.0221(17) 0.0099(16)
O7 0.0223(14) 0.0260(15) 0.0210(14) 0.0136(12) 0.0018(12) -0.0008(12)
O8 0.0266(15) 0.0305(16) 0.0301(16) 0.0195(14) 0.0025(13) -0.0030(13)
O9 0.0187(15) 0.0459(19) 0.0209(15) 0.0104(14) -0.0031(13) -0.0002(13)
O10 0.0183(14) 0.0387(17) 0.0207(15) 0.0153(14) 0.0056(12) 0.0058(12)
O11 0.0373(17) 0.0244(15) 0.0426(18) 0.0178(14) 0.0287(15) 0.0117(13)
O12 0.0225(14) 0.0294(16) 0.0206(14) 0.0087(13) 0.0045(12) 0.0047(12)
N1 0.0181(15) 0.0133(15) 0.0196(16) 0.0132(13) 0.0051(13) 0.0024(12)
N2 0.0234(17) 0.0200(17) 0.0264(18) 0.0174(15) 0.0101(15) 0.0029(14)
N3 0.0174(16) 0.0227(17) 0.0179(17) 0.0074(14) 0.0059(14) 0.0053(14)
N4 0.0146(16) 0.033(2) 0.0256(18) 0.0112(16) 0.0056(14) 0.0054(14)
C1 0.0197(19) 0.0133(18) 0.0108(17) 0.0053(15) 0.0028(15) 0.0036(15)
C2 0.0217(19) 0.0131(17) 0.0139(18) 0.0075(15) 0.0048(15) 0.0033(15)
C3 0.030(2) 0.020(2) 0.019(2) 0.0115(17) 0.0092(17) 0.0103(17)
C4 0.037(2) 0.024(2) 0.024(2) 0.0165(18) 0.0124(19) 0.0159(19)
C5 0.045(3) 0.020(2) 0.026(2) 0.0172(18) 0.020(2) 0.0150(19)
C6 0.038(2) 0.0141(19) 0.023(2) 0.0113(17) 0.0159(18) 0.0062(17)
C7 0.029(2) 0.0144(18) 0.0175(19) 0.0098(16) 0.0121(17) 0.0073(16)
C8 0.025(2) 0.0113(17) 0.0196(19) 0.0083(15) 0.0122(16) 0.0060(15)
C9 0.022(2) 0.022(2) 0.027(2) 0.0127(18) 0.0110(17) 0.0024(16)
C10 0.029(2) 0.019(2) 0.043(3) 0.015(2) 0.018(2) -0.0009(18)
C11 0.041(3) 0.017(2) 0.039(3) 0.0158(19) 0.024(2) 0.0044(18)
C12 0.0213(19) 0.0146(18) 0.0160(18) 0.0069(15) 0.0099(16) 0.0041(15)
N5 0.059(3) 0.044(3) 0.055(3) 0.028(2) 0.023(2) 0.022(2)
C13 0.036(3) 0.036(3) 0.031(3) 0.008(2) 0.011(2) 0.007(2)
C14 0.083(5) 0.040(3) 0.048(3) 0.021(3) 0.019(3) -0.005(3)
N6 0.0215(17) 0.0287(18) 0.0203(17) 0.0142(15) 0.0074(14) 0.0075(14)
C15 0.029(2) 0.047(3) 0.036(3) 0.021(2) -0.001(2) 0.013(2)
C16 0.049(3) 0.033(2) 0.030(2) 0.015(2) 0.027(2) 0.015(2)
C17 0.027(2) 0.029(2) 0.034(2) 0.018(2) 0.0098(19) 0.0094(18)
C18 0.028(2) 0.049(3) 0.047(3) 0.037(2) 0.020(2) 0.016(2)

loop_
_atom_type_symbol
_atom_type_description
_atom_type_scat_dispersion_real
_atom_type_scat_dispersion_imag
_atom_type_scat_source
C C 0.0181 0.0091 'International Tables Vol C Tables 4.2.6.8 and 6.1.1.4'
H H 0.0000 0.0000 'International Tables Vol C Tables 4.2.6.8 and 6.1.1.4'
Dy Dy -9.8046 9.8477 'International Tables Vol C Tables 4.2.6.8 and 6.1.1.4'
N N 0.0311 0.0180 'International Tables Vol C Tables 4.2.6.8 and 6.1.1.4'
O O 0.0492 0.0322 'International Tables Vol C Tables 4.2.6.8 and 6.1.1.4'

loop_
_geom_angle_atom_site_label_1
_geom_angle_atom_site_label_2
_geom_angle_atom_site_label_3
_geom_angle
_geom_angle_site_symmetry_1
_geom_angle_site_symmetry_3
_geom_angle_publ_flag
O1 Dy1 O3 156.44(9) . 2_666 ?
O1 Dy1 O5 128.69(9) . . ?
O1 Dy1 O7 115.03(8) . . ?
O1 Dy1 O8 64.87(8) . . ?
O1 Dy1 O12 79.69(9) . . ?
O1 Dy1 N2 81.36(8) . . ?
O1 Dy1 N4 103.64(10) . . ?
O2 Dy1 O1 64.32(8) . . ?
O2 Dy1 O1 120.04(8) 2_666 . ?
O2 Dy1 O2 58.82(9) . 2_666 ?
O2 Dy1 O3 122.71(8) . 2_666 ?
O2 Dy1 O3 64.13(8) 2_666 2_666 ?
O2 Dy1 O4 77.21(10) . . ?
O2 Dy1 O4 105.12(9) 2_666 . ?
O2 Dy1 O5 70.70(9) 2_666 . ?
O2 Dy1 O5 90.97(9) . . ?
O2 Dy1 O7 124.75(8) 2_666 . ?
O2 Dy1 O7 157.96(10) . . ?
O2 Dy1 O8 123.47(8) . . ?
O2 Dy1 O8 172.77(9) 2_666 . ?
O2 Dy1 O10 115.06(9) 2_666 . ?
O2 Dy1 O10 124.58(9) . . ?
O2 Dy1 O12 78.51(9) . . ?
O2 Dy1 O12 72.27(9) 2_666 . ?
O2 Dy1 N2 93.13(9) 2_666 . ?
O2 Dy1 N2 102.39(9) . . ?
O2 Dy1 N4 82.92(9) . . ?
O2 Dy1 N4 87.24(9) 2_666 . ?
O3 Dy1 O5 74.85(9) 2_666 . ?
O3 Dy1 O8 113.79(9) 2_666 . ?
O3 Dy1 O12 80.09(9) 2_666 . ?
O3 Dy1 N2 75.17(8) 2_666 . ?
O3 Dy1 N4 99.67(9) 2_666 . ?
O4 Dy1 O1 78.44(9) . . ?
O4 Dy1 O3 124.24(9) . 2_666 ?
O4 Dy1 O5 51.57(9) . . ?
O4 Dy1 O7 81.11(10) . . ?
O4 Dy1 O8 69.95(10) . . ?
O4 Dy1 O12 152.58(9) . . ?
O4 Dy1 N2 157.68(9) . . ?
O4 Dy1 N4 25.93(9) . . ?
O5 Dy1 O8 102.13(9) . . ?
O5 Dy1 N2 149.84(9) . . ?
O5 Dy1 N4 25.66(9) . . ?
O7 Dy1 O3 67.57(9) . 2_666 ?
O7 Dy1 O5 72.27(9) . . ?
O7 Dy1 O8 50.17(8) . . ?
O7 Dy1 O12 123.50(9) . . ?
O7 Dy1 N2 99.15(9) . . ?
O7 Dy1 N4 75.82(10) . . ?
O8 Dy1 N2 92.92(10) . . ?
O8 Dy1 N4 86.33(10) . . ?
O10 Dy1 O1 82.47(9) . . ?
O10 Dy1 O3 75.52(9) . 2_666 ?
O10 Dy1 O4 139.80(10) . . ?
O10 Dy1 O5 142.50(9) . . ?
O10 Dy1 O7 75.49(9) . . ?
O10 Dy1 O8 69.94(10) . . ?
O10 Dy1 O12 51.60(9) . . ?
O10 Dy1 N2 25.79(9) . . ?
O10 Dy1 N4 150.47(9) . . ?
O12 Dy1 O5 141.55(9) . . ?
O12 Dy1 O8 114.60(9) . . ?
O12 Dy1 N2 25.87(9) . . ?
O12 Dy1 N4 157.46(9) . . ?
N4 Dy1 N2 174.00(9) . . ?
C12 O1 Dy1 120.2(2) . . ?
Dy1 O2 Dy1 121.18(9) . 2_666 ?
N1 O2 Dy1 119.68(19) . . ?
N1 O2 Dy1 118.21(19) . 2_666 ?
C1 O3 Dy1 118.7(2) . 2_666 ?
N4 O4 Dy1 97.7(2) . . ?
N4 O5 Dy1 94.2(2) . . ?
N3 O7 Dy1 100.0(2) . . ?
N3 O8 Dy1 94.3(2) . . ?
N2 O10 Dy1 98.5(2) . . ?
N2 O12 Dy1 94.4(2) . . ?
O2 N1 C1 116.3(3) . . ?
O2 N1 C12 116.3(3) . . ?
C12 N1 C1 127.4(3) . . ?
O10 N2 Dy1 55.71(18) . . ?
O11 N2 Dy1 173.9(2) . . ?
O11 N2 O10 121.6(3) . . ?
O11 N2 O12 123.1(3) . . ?
O12 N2 Dy1 59.73(18) . . ?
O12 N2 O10 115.3(3) . . ?
O7 N3 Dy1 54.97(17) . . ?
O8 N3 Dy1 60.52(18) . . ?
O8 N3 O7 115.5(3) . . ?
O9 N3 Dy1 176.1(3) . . ?
O9 N3 O7 121.6(3) . . ?
O9 N3 O8 122.9(3) . . ?
O4 N4 Dy1 56.38(19) . . ?
O5 N4 Dy1 60.15(18) . . ?
O5 N4 O4 116.5(3) . . ?
O6 N4 Dy1 176.8(3) . . ?
O6 N4 O4 120.9(4) . . ?
O6 N4 O5 122.6(4) . . ?
O3 C1 N1 118.6(3) . . ?
O3 C1 C2 125.4(3) . . ?
N1 C1 C2 116.0(3) . . ?
C3 C2 C1 120.2(3) . . ?
C3 C2 C7 120.6(3) . . ?
C7 C2 C1 119.2(3) . . ?
C2 C3 H3 120.1 . . ?
C2 C3 C4 119.8(4) . . ?
C4 C3 H3 120.1 . . ?
C3 C4 H4 119.5 . . ?
C5 C4 C3 121.1(4) . . ?
C5 C4 H4 119.5 . . ?
C4 C5 H5 119.7 . . ?
C4 C5 C6 120.7(3) . . ?
C6 C5 H5 119.7 . . ?
C7 C6 C5 118.2(4) . . ?
C11 C6 C5 122.9(3) . . ?
C11 C6 C7 118.8(4) . . ?
C2 C7 C6 119.6(3) . . ?
C2 C7 C8 121.8(3) . . ?
C8 C7 C6 118.6(4) . . ?
C7 C8 C12 118.7(3) . . ?
C9 C8 C7 121.0(3) . . ?
C9 C8 C12 120.2(3) . . ?
C8 C9 H9 119.9 . . ?
C8 C9 C10 120.2(4) . . ?
C10 C9 H9 119.9 . . ?
C9 C10 H10 120.0 . . ?
C11 C10 C9 120.1(4) . . ?
C11 C10 H10 120.0 . . ?
C6 C11 H11 119.3 . . ?
C10 C11 C6 121.4(3) . . ?
C10 C11 H11 119.3 . . ?
O1 C12 N1 118.3(3) . . ?
O1 C12 C8 124.9(3) . . ?
N1 C12 C8 116.8(3) . . ?
N5 C13 C14 179.4(6) . . ?
C13 C14 H14A 109.5 . . ?
C13 C14 H14B 109.5 . . ?
C13 C14 H14C 109.5 . . ?
H14A C14 H14B 109.5 . . ?
H14A C14 H14C 109.5 . . ?
H14B C14 H14C 109.5 . . ?
C15 N6 C16 109.3(4) . . ?
C15 N6 C17 109.6(3) . . ?
C17 N6 C16 109.1(3) . . ?
C18 N6 C15 109.3(3) . . ?
C18 N6 C16 109.3(3) . . ?
C18 N6 C17 110.2(3) . . ?
N6 C15 H15A 109.5 . . ?
N6 C15 H15B 109.5 . . ?
N6 C15 H15C 109.5 . . ?
H15A C15 H15B 109.5 . . ?
H15A C15 H15C 109.5 . . ?
H15B C15 H15C 109.5 . . ?
N6 C16 H16A 109.5 . . ?
N6 C16 H16B 109.5 . . ?
N6 C16 H16C 109.5 . . ?
H16A C16 H16B 109.5 . . ?
H16A C16 H16C 109.5 . . ?
H16B C16 H16C 109.5 . . ?
N6 C17 H17A 109.5 . . ?
N6 C17 H17B 109.5 . . ?
N6 C17 H17C 109.5 . . ?
H17A C17 H17B 109.5 . . ?
H17A C17 H17C 109.5 . . ?
H17B C17 H17C 109.5 . . ?
N6 C18 H18A 109.5 . . ?
N6 C18 H18B 109.5 . . ?
N6 C18 H18C 109.5 . . ?
H18A C18 H18B 109.5 . . ?
H18A C18 H18C 109.5 . . ?
H18B C18 H18C 109.5 . . ?

loop_
_geom_bond_atom_site_label_1
_geom_bond_atom_site_label_2
_geom_bond_distance
_geom_bond_site_symmetry_2
_geom_bond_publ_flag
Dy1 O1 2.441(2) . ?
Dy1 O2 2.377(2) 2_666 ?
Dy1 O2 2.364(2) . ?
Dy1 O3 2.469(2) 2_666 ?
Dy1 O4 2.433(3) . ?
Dy1 O5 2.518(3) . ?
Dy1 O7 2.452(3) . ?
Dy1 O8 2.575(3) . ?
Dy1 O10 2.426(3) . ?
Dy1 O12 2.516(3) . ?
Dy1 N2 2.904(3) . ?
Dy1 N4 2.895(3) . ?
O1 C12 1.239(4) . ?
O2 Dy1 2.377(2) 2_666 ?
O2 N1 1.355(3) . ?
O3 Dy1 2.469(2) 2_666 ?
O3 C1 1.228(4) . ?
O4 N4 1.277(4) . ?
O5 N4 1.257(4) . ?
O6 N4 1.223(5) . ?
O7 N3 1.266(4) . ?
O8 N3 1.258(4) . ?
O9 N3 1.222(4) . ?
O10 N2 1.278(4) . ?
O11 N2 1.218(4) . ?
O12 N2 1.271(4) . ?
N1 C1 1.382(5) . ?
N1 C12 1.368(5) . ?
C1 C2 1.467(5) . ?
C2 C3 1.384(5) . ?
C2 C7 1.412(5) . ?
C3 H3 0.9300 . ?
C3 C4 1.398(5) . ?
C4 H4 0.9300 . ?
C4 C5 1.371(6) . ?
C5 H5 0.9300 . ?
C5 C6 1.424(6) . ?
C6 C7 1.423(5) . ?
C6 C11 1.405(6) . ?
C7 C8 1.418(5) . ?
C8 C9 1.369(5) . ?
C8 C12 1.465(5) . ?
C9 H9 0.9300 . ?
C9 C10 1.403(6) . ?
C10 H10 0.9300 . ?
C10 C11 1.371(6) . ?
C11 H11 0.9300 . ?
N5 C13 1.129(7) . ?
C13 C14 1.455(7) . ?
C14 H14A 0.9600 . ?
C14 H14B 0.9600 . ?
C14 H14C 0.9600 . ?
N6 C15 1.494(5) . ?
N6 C16 1.496(5) . ?
N6 C17 1.494(5) . ?
N6 C18 1.487(5) . ?
C15 H15A 0.9600 . ?
C15 H15B 0.9600 . ?
C15 H15C 0.9600 . ?
C16 H16A 0.9600 . ?
C16 H16B 0.9600 . ?
C16 H16C 0.9600 . ?
C17 H17A 0.9600 . ?
C17 H17B 0.9600 . ?
C17 H17C 0.9600 . ?
C18 H18A 0.9600 . ?
C18 H18B 0.9600 . ?
C18 H18C 0.9600 . ?
